data_7025093
loop_
_publ_author_name
'Han, Ying-Feng'
'Fei, Yue'
'Jin, Guo-Xin'

_publ_section_title
;
 Self-assembled half-sandwich Ir, Rh-based organometallic molecular boxes
 for reversible trapping of halocarbon molecules.
;
_journal_issue 16
_journal_name_full 'Dalton transactions (Cambridge, England : 2003)'
_journal_page_first 3976
_journal_page_last 3984
_journal_paper_doi 10.1039/b925098k
_journal_volume 39
_journal_year 2010
_chemical_formula_sum 'C88 H88 F12 N4 O22 Rh4 S4'
_chemical_formula_weight 2321.50
_chemical_name_systematic
;
?
;
_space_group_IT_number 2
_symmetry_cell_setting triclinic
_symmetry_space_group_name_Hall '-P 1'
_symmetry_space_group_name_H-M 'P -1'
_atom_sites_solution_hydrogens geom
_atom_sites_solution_primary direct
_atom_sites_solution_secondary difmap
_audit_creation_method SHELXL-97
_cell_angle_alpha 66.904(6)
_cell_angle_beta 77.127(6)
_cell_angle_gamma 76.342(7)
_cell_formula_units_Z 1
_cell_length_a 13.093(6)
_cell_length_b 13.414(6)
_cell_length_c 16.831(7)
_cell_measurement_reflns_used 861
_cell_measurement_temperature 293(2)
_cell_measurement_theta_max 21.160
_cell_measurement_theta_min 2.585
_cell_volume 2614(2)
_computing_cell_refinement 'Bruker SMART'
_computing_data_collection 'Bruker SMART'
_computing_data_reduction 'Bruker SHELXTL'
_computing_molecular_graphics 'Bruker SHELXTL'
_computing_publication_material 'Bruker SHELXTL'
_computing_structure_refinement 'SHELXL-97 (Sheldrick, 1997)'
_computing_structure_solution 'SHELXS-97 (Sheldrick, 1990)'
_diffrn_ambient_temperature 293(2)
_diffrn_measured_fraction_theta_full 0.972
_diffrn_measured_fraction_theta_max 0.972
_diffrn_measurement_device_type 'CCD area detector'
_diffrn_measurement_method 'phi and omega scans'
_diffrn_radiation_monochromator graphite
_diffrn_radiation_source 'fine-focus sealed tube'
_diffrn_radiation_type MoK\a
_diffrn_radiation_wavelength 0.71073
_diffrn_reflns_av_R_equivalents 0.0460
_diffrn_reflns_av_sigmaI/netI 0.1174
_diffrn_reflns_limit_h_max 14
_diffrn_reflns_limit_h_min -16
_diffrn_reflns_limit_k_max 16
_diffrn_reflns_limit_k_min -14
_diffrn_reflns_limit_l_max 20
_diffrn_reflns_limit_l_min -20
_diffrn_reflns_number 11906
_diffrn_reflns_theta_full 26.01
_diffrn_reflns_theta_max 26.01
_diffrn_reflns_theta_min 1.33
_diffrn_standards_decay_% 2.89
_exptl_absorpt_coefficient_mu 0.787
_exptl_absorpt_correction_T_max 0.9255
_exptl_absorpt_correction_T_min 0.8911
_exptl_absorpt_correction_type multi-scan
_exptl_absorpt_process_details sadabs
_exptl_crystal_colour red
_exptl_crystal_density_diffrn 1.475
_exptl_crystal_density_method 'not measured'
_exptl_crystal_description prism
_exptl_crystal_F_000 1172
_exptl_crystal_size_max 0.15
_exptl_crystal_size_mid 0.12
_exptl_crystal_size_min 0.10
_refine_diff_density_max 1.019
_refine_diff_density_min -0.618
_refine_diff_density_rms 0.120
_refine_ls_extinction_method none
_refine_ls_goodness_of_fit_ref 0.903
_refine_ls_hydrogen_treatment constr
_refine_ls_matrix_type full
_refine_ls_number_parameters 577
_refine_ls_number_reflns 9995
_refine_ls_number_restraints 17
_refine_ls_restrained_S_all 0.910
_refine_ls_R_factor_all 0.1121
_refine_ls_R_factor_gt 0.0652
_refine_ls_shift/su_max 0.003
_refine_ls_shift/su_mean 0.000
_refine_ls_structure_factor_coef Fsqd
_refine_ls_weighting_details 'calc w=1/[\s^2^(Fo^2^)+(0.0866P)^2^+0.0000P] where P=(Fo^2^+2Fc^2^)/3'
_refine_ls_weighting_scheme calc
_refine_ls_wR_factor_gt 0.1599
_refine_ls_wR_factor_ref 0.1750
_reflns_number_gt 5541
_reflns_number_total 9995
_reflns_threshold_expression >2sigma(I)
_cod_data_source_file b925098k.txt
_cod_data_source_block complex_3b
_cod_depositor_comments
;
The following automatic conversions were performed:

'_symmetry_cell_setting' value 'Triclinic' changed to 'triclinic'
according to /home/saulius/struct/CIF-dictionaries/cif_core.dic
dictionary named 'cif_core.dic' version 2.4.2 from 2011-04-26.

Automatic conversion script
Id: cif_fix_values 1891 2012-01-12 08:04:46Z andrius 
;
_cod_original_sg_symbol_H-M P-1
_cod_database_code 7025093

loop_
_symmetry_equiv_pos_as_xyz
'x, y, z'
'-x, -y, -z'

loop_
_atom_site_label
_atom_site_type_symbol
_atom_site_fract_x
_atom_site_fract_y
_atom_site_fract_z
_atom_site_U_iso_or_equiv
_atom_site_adp_type
_atom_site_occupancy
_atom_site_symmetry_multiplicity
_atom_site_calc_flag
_atom_site_refinement_flags
Rh1 Rh 0.72924(4) 0.54344(4) 0.29234(3) 0.04208(18) Uani 1 1 d .
Rh2 Rh 0.77942(4) 0.79541(4) -0.25667(3) 0.04096(18) Uani 1 1 d .
N1 N 0.8789(4) 0.4503(4) 0.2588(3) 0.0394(13) Uani 1 1 d .
N2 N 1.0724(4) 0.3189(4) 0.2429(3) 0.0412(14) Uani 1 1 d .
O1 O 0.7791(4) 0.6761(4) 0.1913(3) 0.0504(13) Uani 1 1 d .
O2 O 0.6808(4) 0.5087(4) 0.2000(3) 0.0425(11) Uani 1 1 d .
O3 O 0.7162(4) 0.6702(4) -0.1546(3) 0.0488(13) Uani 1 1 d .
O4 O 0.8131(4) 0.8381(4) -0.1612(3) 0.0483(12) Uani 1 1 d .
O5 O 0.6873(5) 0.1927(6) 0.3260(5) 0.101(2) Uani 1 1 d .
O6 O 0.8399(5) 0.0950(6) 0.3943(5) 0.098(2) Uani 1 1 d .
O7 O 0.6825(6) 0.0095(6) 0.4286(5) 0.116(3) Uani 1 1 d .
O8 O 0.2610(7) 0.6165(8) 0.3543(6) 0.168(4) Uiso 1 1 d D
O9 O 0.1266(8) 0.5331(8) 0.3428(6) 0.174(4) Uiso 1 1 d D
O10 O 0.2207(13) 0.6337(14) 0.2086(6) 0.313(9) Uiso 1 1 d D
F1 F 0.7217(7) 0.0248(7) 0.2484(5) 0.150(3) Uani 1 1 d .
F2 F 0.8617(7) 0.0991(9) 0.2209(6) 0.192(5) Uani 1 1 d .
F3 F 0.8569(7) -0.0586(8) 0.3085(8) 0.203(5) Uani 1 1 d .
F4 F 0.1323(12) 0.8269(12) 0.2516(9) 0.321(8) Uiso 1 1 d D
F5 F 0.0497(9) 0.7307(10) 0.3730(7) 0.247(5) Uiso 1 1 d D
F6 F 0.0189(9) 0.7443(10) 0.2490(7) 0.243(5) Uiso 1 1 d D
S1 S 0.74583(19) 0.0875(2) 0.36878(15) 0.0651(6) Uani 1 1 d D
S2 S 0.1974(3) 0.6167(5) 0.2969(3) 0.1635(19) Uani 1 1 d D
C1 C 0.7718(5) 0.7091(6) 0.1104(4) 0.0417(17) Uani 1 1 d .
C2 C 0.7404(5) 0.6529(5) 0.0669(4) 0.0343(15) Uani 1 1 d .
C3 C 0.6960(5) 0.5544(5) 0.1165(4) 0.0361(16) Uani 1 1 d .
C4 C 0.6657(5) 0.4967(6) 0.0706(4) 0.0450(18) Uani 1 1 d .
C5 C 0.6298(7) 0.3957(7) 0.1165(5) 0.065(2) Uani 1 1 d .
H5 H 0.6224 0.3672 0.1771 0.077 Uiso 1 1 calc R
C6 C 0.6056(9) 0.3389(8) 0.0736(5) 0.095(4) Uani 1 1 d .
H6 H 0.5821 0.2721 0.1051 0.114 Uiso 1 1 calc R
C7 C 0.6158(9) 0.3798(8) -0.0166(6) 0.102(4) Uani 1 1 d .
H7 H 0.6006 0.3396 -0.0454 0.123 Uiso 1 1 calc R
C8 C 0.6481(7) 0.4797(8) -0.0636(5) 0.073(3) Uani 1 1 d .
H8 H 0.6517 0.5084 -0.1241 0.088 Uiso 1 1 calc R
C9 C 0.6754(6) 0.5376(6) -0.0214(4) 0.0435(17) Uani 1 1 d .
C10 C 0.7159(5) 0.6409(5) -0.0728(4) 0.0365(15) Uani 1 1 d .
C11 C 0.7494(5) 0.6954(5) -0.0293(4) 0.0353(15) Uani 1 1 d .
C12 C 0.7904(5) 0.7953(6) -0.0775(4) 0.0413(17) Uani 1 1 d .
C13 C 0.8140(6) 0.8570(6) -0.0316(5) 0.0512(19) Uani 1 1 d .
C14 C 0.8437(9) 0.9612(8) -0.0792(5) 0.092(4) Uani 1 1 d .
H14 H 0.8490 0.9895 -0.1398 0.110 Uiso 1 1 calc R
C15 C 0.8651(12) 1.0215(9) -0.0363(6) 0.142(6) Uani 1 1 d .
H15 H 0.8870 1.0891 -0.0682 0.171 Uiso 1 1 calc R
C16 C 0.8542(13) 0.9821(10) 0.0533(7) 0.138(6) Uani 1 1 d .
H16 H 0.8652 1.0246 0.0820 0.165 Uiso 1 1 calc R
C17 C 0.8266(9) 0.8780(7) 0.1014(5) 0.087(3) Uani 1 1 d .
H17 H 0.8225 0.8495 0.1618 0.104 Uiso 1 1 calc R
C18 C 0.8053(7) 0.8177(6) 0.0578(5) 0.054(2) Uani 1 1 d .
C19 C 0.8857(6) 0.3492(6) 0.2609(4) 0.0443(17) Uani 1 1 d .
H19 H 0.8237 0.3224 0.2681 0.053 Uiso 1 1 calc R
C20 C 0.9828(5) 0.2824(6) 0.2526(4) 0.0451(18) Uani 1 1 d .
H20 H 0.9852 0.2120 0.2537 0.054 Uiso 1 1 calc R
C21 C 1.0675(6) 0.4198(6) 0.2387(5) 0.0487(18) Uani 1 1 d .
H21 H 1.1300 0.4465 0.2304 0.058 Uiso 1 1 calc R
C22 C 0.9714(6) 0.4865(6) 0.2464(5) 0.053(2) Uani 1 1 d .
H22 H 0.9698 0.5577 0.2429 0.064 Uiso 1 1 calc R
C23 C 0.7500(8) 0.5267(9) 0.4196(5) 0.076(3) Uani 1 1 d .
C24 C 0.6789(10) 0.6283(8) 0.3832(6) 0.082(3) Uani 1 1 d .
C25 C 0.5898(8) 0.6020(9) 0.3652(6) 0.079(3) Uani 1 1 d .
C26 C 0.6028(7) 0.4856(8) 0.3959(5) 0.066(2) Uani 1 1 d .
C27 C 0.6997(8) 0.4424(7) 0.4270(5) 0.058(2) Uani 1 1 d .
C28 C 0.8556(9) 0.5172(11) 0.4474(6) 0.117(4) Uani 1 1 d .
H28A H 0.9030 0.5544 0.3976 0.176 Uiso 1 1 calc R
H28B H 0.8862 0.4411 0.4715 0.176 Uiso 1 1 calc R
H28C H 0.8445 0.5501 0.4906 0.176 Uiso 1 1 calc R
C29 C 0.6991(11) 0.7429(8) 0.3609(7) 0.133(5) Uani 1 1 d .
H29A H 0.6473 0.7952 0.3264 0.199 Uiso 1 1 calc R
H29B H 0.7690 0.7501 0.3285 0.199 Uiso 1 1 calc R
H29C H 0.6941 0.7563 0.4138 0.199 Uiso 1 1 calc R
C30 C 0.4988(9) 0.6851(11) 0.3285(9) 0.172(7) Uani 1 1 d .
H30A H 0.5220 0.7546 0.2957 0.259 Uiso 1 1 calc R
H30B H 0.4437 0.6922 0.3753 0.259 Uiso 1 1 calc R
H30C H 0.4720 0.6622 0.2909 0.259 Uiso 1 1 calc R
C31 C 0.5234(8) 0.4244(10) 0.3881(7) 0.105(4) Uani 1 1 d .
H31A H 0.4717 0.4091 0.4399 0.157 Uiso 1 1 calc R
H31B H 0.5601 0.3566 0.3813 0.157 Uiso 1 1 calc R
H31C H 0.4883 0.4689 0.3383 0.157 Uiso 1 1 calc R
C32 C 0.7417(9) 0.3216(8) 0.4688(5) 0.106(4) Uani 1 1 d .
H32A H 0.6832 0.2822 0.4966 0.158 Uiso 1 1 calc R
H32B H 0.7847 0.3116 0.5116 0.158 Uiso 1 1 calc R
H32C H 0.7838 0.2943 0.4249 0.158 Uiso 1 1 calc R
C33 C 0.7087(14) 0.8053(8) -0.3616(8) 0.106(5) Uani 1 1 d .
C34 C 0.6436(6) 0.8741(12) -0.3194(6) 0.093(4) Uani 1 1 d .
C35 C 0.6999(8) 0.9551(8) -0.3267(5) 0.072(3) Uani 1 1 d .
C36 C 0.7988(7) 0.9355(7) -0.3721(5) 0.067(3) Uani 1 1 d .
C37 C 0.8062(9) 0.8495(9) -0.3970(5) 0.082(3) Uani 1 1 d .
C38 C 0.694(2) 0.7096(12) -0.3788(12) 0.278(15) Uani 1 1 d .
H38A H 0.6690 0.7346 -0.4339 0.417 Uiso 1 1 calc R
H38B H 0.6432 0.6712 -0.3333 0.417 Uiso 1 1 calc R
H38C H 0.7608 0.6609 -0.3803 0.417 Uiso 1 1 calc R
C39 C 0.5311(10) 0.8631(16) -0.2764(10) 0.250(13) Uani 1 1 d .
H39A H 0.4866 0.8824 -0.3201 0.376 Uiso 1 1 calc R
H39B H 0.5067 0.9112 -0.2438 0.376 Uiso 1 1 calc R
H39C H 0.5284 0.7885 -0.2376 0.376 Uiso 1 1 calc R
C40 C 0.6590(15) 1.0420(11) -0.2888(10) 0.216(10) Uani 1 1 d .
H40A H 0.6752 1.0153 -0.2304 0.324 Uiso 1 1 calc R
H40B H 0.5834 1.0616 -0.2877 0.324 Uiso 1 1 calc R
H40C H 0.6918 1.1054 -0.3237 0.324 Uiso 1 1 calc R
C41 C 0.8885(9) 1.0025(10) -0.3967(8) 0.141(6) Uani 1 1 d .
H41A H 0.8809 1.0616 -0.4516 0.212 Uiso 1 1 calc R
H41B H 0.9558 0.9559 -0.4015 0.212 Uiso 1 1 calc R
H41C H 0.8849 1.0320 -0.3524 0.212 Uiso 1 1 calc R
C42 C 0.9034(13) 0.8062(14) -0.4465(7) 0.213(10) Uani 1 1 d .
H42A H 0.9125 0.7275 -0.4252 0.319 Uiso 1 1 calc R
H42B H 0.9641 0.8284 -0.4389 0.319 Uiso 1 1 calc R
H42C H 0.8964 0.8350 -0.5073 0.319 Uiso 1 1 calc R
C43 C 0.7981(10) 0.0362(10) 0.2824(8) 0.101(4) Uani 1 1 d D
C44 C 0.0958(10) 0.7325(10) 0.2934(9) 0.186(7) Uiso 1 1 d D
O11 O 0.5002(7) 0.1108(7) 0.5329(6) 0.142(3) Uani 1 1 d .

loop_
_atom_site_aniso_label
_atom_site_aniso_U_11
_atom_site_aniso_U_22
_atom_site_aniso_U_33
_atom_site_aniso_U_23
_atom_site_aniso_U_13
_atom_site_aniso_U_12
Rh1 0.0500(4) 0.0424(3) 0.0305(3) -0.0119(3) -0.0027(3) -0.0065(3)
Rh2 0.0426(4) 0.0430(3) 0.0308(3) -0.0040(3) -0.0071(2) -0.0098(3)
N1 0.046(4) 0.039(3) 0.036(3) -0.015(3) -0.008(3) -0.007(3)
N2 0.042(4) 0.039(3) 0.040(3) -0.008(3) -0.011(3) -0.008(3)
O1 0.066(3) 0.048(3) 0.042(3) -0.013(2) -0.013(2) -0.020(3)
O2 0.049(3) 0.043(3) 0.035(3) -0.009(2) -0.007(2) -0.015(2)
O3 0.055(3) 0.059(3) 0.034(3) -0.010(2) -0.001(2) -0.029(3)
O4 0.067(3) 0.039(3) 0.034(3) -0.004(2) 0.001(2) -0.025(2)
O5 0.078(5) 0.086(5) 0.148(7) -0.055(5) -0.038(5) 0.015(4)
O6 0.085(5) 0.121(6) 0.108(5) -0.047(5) -0.037(4) -0.021(4)
O7 0.117(6) 0.125(6) 0.090(5) -0.007(5) 0.012(4) -0.070(5)
F1 0.163(7) 0.186(8) 0.176(7) -0.122(7) -0.030(6) -0.060(6)
F2 0.197(8) 0.279(12) 0.158(7) -0.133(8) 0.099(6) -0.168(9)
F3 0.147(8) 0.162(8) 0.350(15) -0.180(10) -0.029(8) 0.028(6)
S1 0.0646(15) 0.0723(15) 0.0623(14) -0.0253(12) -0.0109(11) -0.0148(12)
S2 0.144(3) 0.283(6) 0.120(3) -0.135(4) -0.008(3) -0.040(4)
C1 0.045(4) 0.042(4) 0.036(4) -0.011(3) -0.007(3) -0.008(3)
C2 0.031(4) 0.036(4) 0.032(4) -0.008(3) -0.005(3) -0.004(3)
C3 0.025(3) 0.039(4) 0.036(4) -0.006(3) -0.007(3) -0.001(3)
C4 0.046(4) 0.049(4) 0.040(4) -0.008(3) -0.005(3) -0.024(4)
C5 0.094(7) 0.066(5) 0.037(4) -0.006(4) 0.000(4) -0.050(5)
C6 0.180(11) 0.081(7) 0.040(5) -0.002(5) -0.010(6) -0.093(8)
C7 0.190(12) 0.093(7) 0.054(6) -0.013(5) -0.011(6) -0.110(8)
C8 0.108(7) 0.091(7) 0.036(4) -0.017(4) -0.005(4) -0.059(6)
C9 0.055(5) 0.046(4) 0.030(4) -0.008(3) -0.003(3) -0.023(4)
C10 0.029(4) 0.045(4) 0.031(4) -0.011(3) -0.002(3) -0.004(3)
C11 0.035(4) 0.031(3) 0.037(4) -0.008(3) -0.003(3) -0.010(3)
C12 0.040(4) 0.043(4) 0.032(4) -0.011(3) -0.002(3) 0.000(3)
C13 0.066(5) 0.039(4) 0.052(5) -0.013(4) -0.009(4) -0.021(4)
C14 0.174(11) 0.074(6) 0.042(5) -0.010(5) -0.012(6) -0.068(7)
C15 0.302(19) 0.101(9) 0.048(6) -0.007(6) -0.003(9) -0.133(11)
C16 0.279(18) 0.094(8) 0.078(8) -0.023(7) -0.044(10) -0.096(11)
C17 0.161(10) 0.074(6) 0.046(5) -0.017(5) 0.001(6) -0.081(7)
C18 0.086(6) 0.042(4) 0.043(4) -0.011(4) -0.013(4) -0.027(4)
C19 0.046(4) 0.042(4) 0.049(4) -0.015(4) -0.005(3) -0.020(4)
C20 0.044(4) 0.046(4) 0.049(4) -0.015(4) -0.011(3) -0.014(4)
C21 0.052(5) 0.050(5) 0.048(4) -0.016(4) -0.009(4) -0.015(4)
C22 0.064(6) 0.049(5) 0.053(5) -0.018(4) -0.010(4) -0.021(4)
C23 0.095(7) 0.111(8) 0.028(4) -0.036(5) 0.009(4) -0.022(7)
C24 0.124(9) 0.057(6) 0.060(6) -0.034(5) 0.024(6) -0.019(6)
C25 0.059(6) 0.098(8) 0.065(6) -0.040(6) 0.021(5) 0.004(6)
C26 0.069(6) 0.080(7) 0.051(5) -0.031(5) 0.023(4) -0.033(5)
C27 0.089(7) 0.050(5) 0.028(4) -0.015(4) 0.008(4) -0.017(5)
C28 0.134(10) 0.185(13) 0.055(6) -0.052(8) -0.018(6) -0.046(9)
C29 0.238(15) 0.077(7) 0.084(8) -0.048(7) 0.049(9) -0.065(9)
C30 0.093(9) 0.147(12) 0.175(14) -0.016(11) 0.016(9) 0.062(9)
C31 0.089(8) 0.150(11) 0.092(8) -0.059(8) 0.022(6) -0.055(8)
C32 0.174(12) 0.081(7) 0.033(5) -0.006(5) -0.004(6) -0.004(7)
C33 0.186(14) 0.047(6) 0.097(9) 0.023(6) -0.107(10) -0.047(8)
C34 0.027(5) 0.126(10) 0.064(6) 0.028(7) -0.008(4) -0.008(6)
C35 0.074(7) 0.065(6) 0.047(5) -0.005(4) -0.001(5) 0.013(5)
C36 0.082(7) 0.050(5) 0.049(5) 0.017(4) -0.024(5) -0.022(5)
C37 0.117(9) 0.070(7) 0.039(5) -0.012(5) -0.024(5) 0.022(6)
C38 0.56(4) 0.111(12) 0.235(19) 0.012(13) -0.30(3) -0.098(19)
C39 0.074(9) 0.34(3) 0.184(15) 0.116(16) -0.058(10) -0.088(13)
C40 0.34(2) 0.126(12) 0.138(13) -0.074(11) -0.086(14) 0.138(14)
C41 0.119(10) 0.141(11) 0.111(9) 0.055(8) -0.044(8) -0.075(9)
C42 0.264(19) 0.220(17) 0.040(6) -0.030(9) -0.004(9) 0.120(15)
C43 0.096(9) 0.093(9) 0.148(11) -0.074(9) -0.006(8) -0.033(7)
O11 0.151(8) 0.115(7) 0.149(8) -0.039(6) 0.001(6) -0.040(6)

loop_
_atom_type_symbol
_atom_type_description
_atom_type_scat_dispersion_real
_atom_type_scat_dispersion_imag
_atom_type_scat_source
C C 0.0033 0.0016 'International Tables Vol C Tables 4.2.6.8 and 6.1.1.4'
H H 0.0000 0.0000 'International Tables Vol C Tables 4.2.6.8 and 6.1.1.4'
N N 0.0061 0.0033 'International Tables Vol C Tables 4.2.6.8 and 6.1.1.4'
O O 0.0106 0.0060 'International Tables Vol C Tables 4.2.6.8 and 6.1.1.4'
F F 0.0171 0.0103 'International Tables Vol C Tables 4.2.6.8 and 6.1.1.4'
S S 0.1246 0.1234 'International Tables Vol C Tables 4.2.6.8 and 6.1.1.4'
Rh Rh -1.1178 0.9187 'International Tables Vol C Tables 4.2.6.8 and 6.1.1.4'

loop_
_geom_angle_atom_site_label_1
_geom_angle_atom_site_label_2
_geom_angle_atom_site_label_3
_geom_angle
_geom_angle_site_symmetry_3
O1 Rh1 O2 85.85(18) .
O1 Rh1 C25 107.7(3) .
O2 Rh1 C25 107.0(3) .
O1 Rh1 C23 116.3(3) .
O2 Rh1 C23 157.7(3) .
C25 Rh1 C23 65.9(4) .
O1 Rh1 C27 154.2(3) .
O2 Rh1 C27 119.8(3) .
C25 Rh1 C27 64.6(3) .
C23 Rh1 C27 37.9(3) .
O1 Rh1 N1 86.6(2) .
O2 Rh1 N1 84.07(19) .
C25 Rh1 N1 162.2(3) .
C23 Rh1 N1 98.5(3) .
C27 Rh1 N1 97.8(3) .
O1 Rh1 C24 94.3(3) .
O2 Rh1 C24 143.7(4) .
C25 Rh1 C24 38.7(4) .
C23 Rh1 C24 39.5(4) .
C27 Rh1 C24 64.0(3) .
N1 Rh1 C24 132.2(4) .
O1 Rh1 C26 145.6(3) .
O2 Rh1 C26 96.7(3) .
C25 Rh1 C26 38.7(3) .
C23 Rh1 C26 64.2(4) .
C27 Rh1 C26 37.8(3) .
N1 Rh1 C26 127.8(3) .
C24 Rh1 C26 63.9(4) .
O3 Rh2 O4 85.32(18) .
O3 Rh2 C34 99.2(3) .
O4 Rh2 C34 122.1(5) .
O3 Rh2 C33 102.3(3) .
O4 Rh2 C33 159.7(4) .
C34 Rh2 C33 38.6(4) .
O3 Rh2 C36 163.0(3) .
O4 Rh2 C36 103.9(3) .
C34 Rh2 C36 63.8(3) .
C33 Rh2 C36 64.4(4) .
O3 Rh2 C35 128.4(3) .
O4 Rh2 C35 95.8(3) .
C34 Rh2 C35 38.6(4) .
C33 Rh2 C35 64.7(4) .
C36 Rh2 C35 37.6(3) .
O3 Rh2 C37 137.0(4) .
O4 Rh2 C37 137.6(4) .
C34 Rh2 C37 64.0(4) .
C33 Rh2 C37 39.4(4) .
C36 Rh2 C37 36.8(4) .
C35 Rh2 C37 62.8(3) .
O3 Rh2 N2 84.7(2) 2_765
O4 Rh2 N2 86.7(2) 2_765
C34 Rh2 N2 151.0(5) 2_765
C33 Rh2 N2 112.4(5) 2_765
C36 Rh2 N2 109.8(3) 2_765
C35 Rh2 N2 146.9(3) 2_765
C37 Rh2 N2 93.5(3) 2_765
C19 N1 C22 116.9(6) .
C19 N1 Rh1 121.4(5) .
C22 N1 Rh1 121.1(5) .
C21 N2 C20 119.1(6) .
C21 N2 Rh2 120.4(5) 2_765
C20 N2 Rh2 119.6(5) 2_765
C1 O1 Rh1 129.7(4) .
C3 O2 Rh1 129.5(4) .
C10 O3 Rh2 129.9(4) .
C12 O4 Rh2 129.4(4) .
O7 S1 O5 114.5(5) .
O7 S1 O6 118.3(5) .
O5 S1 O6 112.5(4) .
O7 S1 C43 103.7(5) .
O5 S1 C43 102.9(6) .
O6 S1 C43 102.3(5) .
O10 S2 O8 130.2(8) .
O10 S2 O9 111.0(8) .
O8 S2 O9 110.3(6) .
O10 S2 C44 99.3(8) .
O8 S2 C44 103.1(6) .
O9 S2 C44 95.7(6) .
O1 C1 C2 127.4(6) .
O1 C1 C18 114.1(6) .
C2 C1 C18 118.4(6) .
C1 C2 C3 119.9(6) .
C1 C2 C11 121.0(5) .
C3 C2 C11 119.1(6) .
O2 C3 C2 126.5(6) .
O2 C3 C4 114.4(6) .
C2 C3 C4 119.1(6) .
C5 C4 C9 117.8(7) .
C5 C4 C3 120.8(6) .
C9 C4 C3 121.4(6) .
C6 C5 C4 121.0(7) .
C5 C6 C7 120.5(7) .
C8 C7 C6 120.2(8) .
C7 C8 C9 120.2(7) .
C8 C9 C4 120.2(6) .
C8 C9 C10 119.7(6) .
C4 C9 C10 120.1(6) .
O3 C10 C11 127.6(6) .
O3 C10 C9 113.4(6) .
C11 C10 C9 119.0(6) .
C10 C11 C12 120.3(6) .
C10 C11 C2 121.2(5) .
C12 C11 C2 118.5(6) .
O4 C12 C11 126.6(6) .
O4 C12 C13 113.6(6) .
C11 C12 C13 119.8(6) .
C18 C13 C14 118.9(7) .
C18 C13 C12 121.6(6) .
C14 C13 C12 119.6(7) .
C15 C14 C13 120.2(8) .
C16 C15 C14 120.3(9) .
C15 C16 C17 120.0(9) .
C18 C17 C16 119.3(8) .
C13 C18 C17 121.2(7) .
C13 C18 C1 120.3(6) .
C17 C18 C1 118.5(7) .
N1 C19 C20 121.8(6) .
N2 C20 C19 120.0(7) .
N2 C21 C22 120.9(7) .
N1 C22 C21 121.1(7) .
C27 C23 C24 106.3(9) .
C27 C23 C28 128.1(10) .
C24 C23 C28 125.5(11) .
C27 C23 Rh1 71.1(5) .
C24 C23 Rh1 70.8(5) .
C28 C23 Rh1 125.1(6) .
C25 C24 C23 108.0(9) .
C25 C24 C29 125.3(11) .
C23 C24 C29 126.4(12) .
C25 C24 Rh1 69.8(5) .
C23 C24 Rh1 69.7(5) .
C29 C24 Rh1 122.4(7) .
C24 C25 C26 106.7(9) .
C24 C25 C30 123.7(12) .
C26 C25 C30 129.4(12) .
C24 C25 Rh1 71.5(5) .
C26 C25 Rh1 71.6(5) .
C30 C25 Rh1 126.1(8) .
C27 C26 C25 108.6(8) .
C27 C26 C31 128.4(9) .
C25 C26 C31 122.9(10) .
C27 C26 Rh1 70.5(4) .
C25 C26 Rh1 69.7(5) .
C31 C26 Rh1 122.5(6) .
C23 C27 C26 110.2(8) .
C23 C27 C32 124.3(10) .
C26 C27 C32 125.3(9) .
C23 C27 Rh1 71.0(4) .
C26 C27 Rh1 71.8(4) .
C32 C27 Rh1 127.2(6) .
C34 C33 C37 105.6(9) .
C34 C33 C38 134.2(18) .
C37 C33 C38 120.0(18) .
C34 C33 Rh2 70.6(6) .
C37 C33 Rh2 71.6(5) .
C38 C33 Rh2 125.0(7) .
C33 C34 C35 108.6(8) .
C33 C34 C39 124.7(17) .
C35 C34 C39 126.7(15) .
C33 C34 Rh2 70.8(5) .
C35 C34 Rh2 71.7(5) .
C39 C34 Rh2 124.8(7) .
C36 C35 C34 107.4(9) .
C36 C35 C40 127.5(13) .
C34 C35 C40 125.1(13) .
C36 C35 Rh2 70.6(5) .
C34 C35 Rh2 69.8(5) .
C40 C35 Rh2 123.2(7) .
C37 C36 C35 110.2(9) .
C37 C36 C41 123.0(11) .
C35 C36 C41 126.7(11) .
C37 C36 Rh2 72.7(5) .
C35 C36 Rh2 71.8(5) .
C41 C36 Rh2 124.6(6) .
C36 C37 C33 108.1(10) .
C36 C37 C42 123.8(14) .
C33 C37 C42 127.9(14) .
C36 C37 Rh2 70.4(5) .
C33 C37 Rh2 68.9(5) .
C42 C37 Rh2 122.7(7) .
F3 C43 F2 104.2(11) .
F3 C43 F1 106.8(10) .
F2 C43 F1 110.2(11) .
F3 C43 S1 112.0(10) .
F2 C43 S1 111.6(8) .
F1 C43 S1 111.7(8) .
F4 C44 F6 102.3(10) .
F4 C44 F5 107.6(11) .
F6 C44 F5 107.2(11) .
F4 C44 S2 112.2(11) .
F6 C44 S2 114.6(10) .
F5 C44 S2 112.3(10) .

loop_
_geom_bond_atom_site_label_1
_geom_bond_atom_site_label_2
_geom_bond_distance
_geom_bond_site_symmetry_2
Rh1 O1 2.041(5) .
Rh1 O2 2.045(4) .
Rh1 C25 2.129(8) .
Rh1 C23 2.137(8) .
Rh1 C27 2.138(7) .
Rh1 N1 2.151(6) .
Rh1 C24 2.152(9) .
Rh1 C26 2.155(7) .
Rh2 O3 2.053(4) .
Rh2 O4 2.065(5) .
Rh2 C34 2.114(8) .
Rh2 C33 2.116(9) .
Rh2 C36 2.124(7) .
Rh2 C35 2.139(8) .
Rh2 C37 2.152(8) .
Rh2 N2 2.164(6) 2_765
N1 C19 1.324(8) .
N1 C22 1.353(9) .
N2 C21 1.315(9) .
N2 C20 1.330(8) .
N2 Rh2 2.164(6) 2_765
O1 C1 1.274(8) .
O2 C3 1.284(7) .
O3 C10 1.275(7) .
O4 C12 1.289(7) .
O5 S1 1.426(7) .
O6 S1 1.428(6) .
O7 S1 1.416(6) .
O8 S2 1.408(7) .
O9 S2 1.485(7) .
O10 S2 1.384(8) .
F1 C43 1.322(12) .
F2 C43 1.320(12) .
F3 C43 1.285(14) .
F4 C44 1.328(9) .
F5 C44 1.335(9) .
F6 C44 1.329(9) .
S1 C43 1.781(11) .
S2 C44 1.782(10) .
C1 C2 1.409(9) .
C1 C18 1.488(9) .
C2 C3 1.435(8) .
C2 C11 1.478(8) .
C3 C4 1.450(9) .
C4 C5 1.405(9) .
C4 C9 1.413(9) .
C5 C6 1.359(11) .
C6 C7 1.383(11) .
C7 C8 1.374(11) .
C8 C9 1.383(10) .
C9 C10 1.467(9) .
C10 C11 1.406(9) .
C11 C12 1.426(9) .
C12 C13 1.453(10) .
C13 C18 1.372(10) .
C13 C14 1.409(10) .
C14 C15 1.381(12) .
C15 C16 1.374(13) .
C16 C17 1.398(12) .
C17 C18 1.391(10) .
C19 C20 1.385(9) .
C21 C22 1.374(10) .
C23 C27 1.389(12) .
C23 C24 1.450(13) .
C23 C28 1.519(13) .
C24 C25 1.419(14) .
C24 C29 1.506(13) .
C25 C26 1.420(13) .
C25 C30 1.484(14) .
C26 C27 1.390(12) .
C26 C31 1.523(12) .
C27 C32 1.510(11) .
C33 C34 1.398(16) .
C33 C37 1.441(16) .
C33 C38 1.484(16) .
C34 C35 1.404(15) .
C34 C39 1.503(14) .
C35 C36 1.374(12) .
C35 C40 1.479(15) .
C36 C37 1.351(13) .
C36 C41 1.532(12) .
C37 C42 1.486(15) .
